data_1529351
loop_
_publ_author_name
'G\"artner, Stefanie'
'Hamberger, Markus'
'Korber, Nikolaus'

_publ_section_title
;
 The First Chelate-Free Crystal Structure of a Silicide Transition Metal
 Complex [K0.28Rb7.72Si9Ni(CO)2]2&#x00B7;16NH3
;
_journal_issue 3
_journal_name_full Crystals
_journal_page_first 275
_journal_paper_doi 10.3390/cryst5030275
_journal_volume 5
_journal_year 2015
_chemical_formula_moiety '(K +), (Rb +), ([(Si9 Ni (CO)2)2] 8-), (H3 N)'
_chemical_formula_sum 'C4 H48 K0.28 N16 Ni2 O4 Rb7.72 Si18'
_chemical_formula_weight 1678.63
_space_group_crystal_system monoclinic
_space_group_IT_number 15
_space_group_name_Hall '-C 2yc'
_space_group_name_H-M_alt 'C 1 2/c 1'
_symmetry_space_group_name_Hall '-C 2yc'
_symmetry_space_group_name_H-M 'C 1 2/c 1'
_atom_sites_solution_hydrogens constr
_atom_sites_solution_primary direct
_atom_sites_solution_secondary difmap
_audit_creation_date 2015-05-10
_audit_creation_method
;
Olex2 1.2-alpha
(compiled 2015.01.26 svn.r3150 for OlexSys, GUI svn.r4998)
;
_cell_angle_alpha 90
_cell_angle_beta 110.18(3)
_cell_angle_gamma 90
_cell_formula_units_Z 4
_cell_length_a 30.669(6)
_cell_length_b 9.919(2)
_cell_length_c 19.894(4)
_cell_measurement_temperature 123(2)
_cell_volume 5680(2)
_computing_cell_refinement 'Stoe & Cie, 2002'
_computing_data_collection 'Stoe & Cie, 2002'
_computing_data_reduction 'Stoe & Cie, 2002'
_computing_molecular_graphics 'Brandenburg, 2012'
_computing_publication_material 'Olex2 (Dolomanov et al., 2009)'
_computing_structure_refinement 'ShelXL (Sheldrick, 2008)'
_computing_structure_solution 'Palatinus & Chapuis (2007)'
_diffrn_ambient_temperature 123(2)
_diffrn_measured_fraction_theta_full 0.999
_diffrn_measured_fraction_theta_max 0.990
_diffrn_measurement_device_type 'Stoe IPDS'
_diffrn_radiation_type MoK\a
_diffrn_radiation_wavelength 0.71073
_diffrn_reflns_av_R_equivalents 0.0729
_diffrn_reflns_av_unetI/netI 0.0523
_diffrn_reflns_Laue_measured_fraction_full 0.999
_diffrn_reflns_Laue_measured_fraction_max 0.990
_diffrn_reflns_limit_h_max 39
_diffrn_reflns_limit_h_min -39
_diffrn_reflns_limit_k_max 12
_diffrn_reflns_limit_k_min -12
_diffrn_reflns_limit_l_max 25
_diffrn_reflns_limit_l_min -25
_diffrn_reflns_number 46537
_diffrn_reflns_point_group_measured_fraction_full 0.999
_diffrn_reflns_point_group_measured_fraction_max 0.990
_diffrn_reflns_theta_full 25.242
_diffrn_reflns_theta_max 27.640
_diffrn_reflns_theta_min 2.318
_diffrn_source 'fine-focus sealed tube'
_exptl_absorpt_coefficient_mu 7.676
_exptl_absorpt_correction_T_max 0.4480
_exptl_absorpt_correction_T_min 0.3638
_exptl_absorpt_correction_type analytical
_exptl_absorpt_process_details 'analytical from crystal shape (Stoe & Cie, 2002)'
_exptl_crystal_colour red
_exptl_crystal_density_diffrn 1.963
_exptl_crystal_density_method 'not measured'
_exptl_crystal_description block
_exptl_crystal_F_000 3260
_exptl_crystal_preparation 'Crystal mounting in liquid nitrogen cooled perflourether oil.'
_exptl_crystal_size_max 0.18
_exptl_crystal_size_mid 0.12
_exptl_crystal_size_min 0.1
_refine_diff_density_max 0.902
_refine_diff_density_min -0.464
_refine_diff_density_rms 0.159
_refine_ls_extinction_method none
_refine_ls_goodness_of_fit_ref 0.954
_refine_ls_hydrogen_treatment constr
_refine_ls_matrix_type full
_refine_ls_number_parameters 253
_refine_ls_number_reflns 6534
_refine_ls_number_restraints 6
_refine_ls_restrained_S_all 0.953
_refine_ls_R_factor_all 0.0568
_refine_ls_R_factor_gt 0.0349
_refine_ls_shift/su_max 0.001
_refine_ls_shift/su_mean 0.000
_refine_ls_structure_factor_coef Fsqd
_refine_ls_weighting_details 'w=1/[\s^2^(Fo^2^)+(0.0323P)^2^] where P=(Fo^2^+2Fc^2^)/3'
_refine_ls_weighting_scheme calc
_refine_ls_wR_factor_gt 0.0667
_refine_ls_wR_factor_ref 0.0711
_reflns_Friedel_coverage 0.000
_reflns_number_gt 4898
_reflns_number_total 6534
_reflns_threshold_expression 'I > 2\s(I)'
_cod_data_source_file s1.cif
_cod_data_source_block '[K0.14Rb3.86Si9Ni(CO)2]2_16NH3'
_cod_database_code 1529351
_shelx_space_group_comment
;
The symmetry employed for this shelxl refinement is uniquely defined
by the following loop, which should always be used as a source of
symmetry information in preference to the above space-group names.
They are only intended as comments.
;
_olex2_refinement_description
;
1. Fixed Uiso
 At 1.2 times of:
  All N(H,H,H) groups
2. Uiso/Uaniso restraints and constraints
Rb4 \\sim K4A: within 2A with sigma of 0.001 and sigma for terminal atoms of
0.001
3. Others
 Sof(K4A)=0.5*(1-FVAR(2))
 Sof(Rb4)=0.5*FVAR(2)
 Fixed Sof: Rb5(0.5)
 Fixed X: H2A(0.399281) H2B(0.392509) H2C(0.36713) H3A(0.426089) H3B(0.404579)
 H3C(0.4287) H8A(0.4257) H8B(0.37732) H8C(0.38905) H4A(0.57688) H4B(0.58014)
 H4C(0.54873) H1A(0.286029) H1B(0.28634) H1C(0.32659)
 Fixed Y: H2A(0.47518) H2B(0.36413) H2C(0.489419) H3A(0.70195) H3B(0.770469)
 H3C(0.84789) H8A(0.48796) H8B(0.447009) H8C(0.58791) H4A(1.107121)
 H4B(1.10977) H4C(1.20127) H1A(0.446949) H1B(0.397341) H1C(0.376749)
 Fixed Z: H2A(0.199281) H2B(0.14903) H2C(0.126301) H3A(0.24897) H3B(0.18095)
 H3C(0.245049) H8A(0.34777) H8B(0.326361) H8C(0.321941) H4A(0.245709)
 H4B(0.320331) H4C(0.26912) H1A(0.54752) H1B(0.47894) H1C(0.543241)
4.a Idealised Me refined as rotating group:
 N5(H5A,H5B,H5C), N7(H7A,H7B,H7C), N6(H6A,H6B,H6C)
;
_shelx_shelxl_version_number 2014/7
_olex2_submission_special_instructions 'No special instructions were received'

loop_
_space_group_symop_operation_xyz
'x, y, z'
'-x, y, -z+1/2'
'x+1/2, y+1/2, z'
'-x+1/2, y+1/2, -z+1/2'
'-x, -y, -z'
'x, -y, z-1/2'
'-x+1/2, -y+1/2, -z'
'x+1/2, -y+1/2, z-1/2'

loop_
_atom_site_label
_atom_site_type_symbol
_atom_site_fract_x
_atom_site_fract_y
_atom_site_fract_z
_atom_site_U_iso_or_equiv
_atom_site_adp_type
_atom_site_occupancy
_atom_site_site_symmetry_order
_atom_site_calc_flag
_atom_site_refinement_flags_posn
_atom_site_refinement_flags_adp
_atom_site_refinement_flags_occupancy
_atom_site_disorder_assembly
_atom_site_disorder_group
Rb1 Rb 0.40605(2) 0.50100(5) 0.50623(2) 0.02388(9) Uani 1 1 d . . . A 1
Rb2 Rb 0.50762(2) 0.95337(5) 0.35324(2) 0.02220(9) Uani 1 1 d . . . . .
Rb3 Rb 0.31699(2) 0.95202(5) 0.14684(2) 0.03013(10) Uani 1 1 d . . . . .
Rb5 Rb 0.25656(9) 0.7314(3) 0.4995(2) 0.0431(5) Uani 0.5 1 d . . . A 1
Ni1 Ni 0.49907(2) 0.74916(5) 0.51943(2) 0.01529(10) Uani 1 1 d . . . . .
Si2 Si 0.35657(4) 1.18408(12) 0.39599(6) 0.0189(2) Uani 1 1 d . . . . .
Si5 Si 0.31242(3) 1.02390(12) 0.45395(5) 0.0186(2) Uani 1 1 d . . . . .
Si4 Si 0.35471(4) 0.80615(12) 0.41073(6) 0.0196(2) Uani 1 1 d . . . . .
Si1 Si 0.31294(4) 0.98865(13) 0.33275(5) 0.0210(2) Uani 1 1 d . . . . .
Si7 Si 0.43324(3) 0.88095(12) 0.47919(5) 0.0159(2) Uani 1 1 d . . . . .
Si6 Si 0.43587(3) 1.11807(12) 0.45942(5) 0.0160(2) Uani 1 1 d . . . . .
Si8 Si 0.37356(4) 0.88649(13) 0.53387(6) 0.0200(2) Uani 1 1 d . . . . .
Si3 Si 0.39554(4) 0.97258(12) 0.35677(5) 0.0188(2) Uani 1 1 d . . . . .
Si9 Si 0.38190(4) 1.13512(13) 0.52529(5) 0.0197(2) Uani 1 1 d . . . . .
N5 N 0.30183(15) 0.6853(5) 0.1988(2) 0.0383(10) Uani 1 1 d . . . . .
H5A H 0.2729 0.6582 0.1749 0.046 Uiso 1 1 calc GR . . . .
H5B H 0.3061 0.6901 0.2453 0.046 Uiso 1 1 calc GR . . . .
H5C H 0.3219 0.6266 0.1919 0.046 Uiso 1 1 calc GR . . . .
N2 N 0.39389(14) 0.4535(4) 0.1537(2) 0.0322(8) Uani 1 1 d . . . . .
H2A H 0.3993 0.4752 0.1993 0.039 Uiso 1 1 d R . . . .
H2B H 0.3925 0.3641 0.1490 0.039 Uiso 1 1 d R . . . .
H2C H 0.3671 0.4894 0.1263 0.039 Uiso 1 1 d R . . . .
O2 O 0.50136(12) 0.6749(4) 0.66170(16) 0.0323(7) Uani 1 1 d . . . . .
N3 N 0.42858(13) 0.7712(4) 0.22181(19) 0.0287(8) Uani 1 1 d . . . . .
H3A H 0.4261 0.7020 0.2490 0.034 Uiso 1 1 d R . . . .
H3B H 0.4046 0.7705 0.1810 0.034 Uiso 1 1 d R . . . .
H3C H 0.4287 0.8479 0.2450 0.034 Uiso 1 1 d R . . . .
N8 N 0.39721(15) 0.5035(5) 0.3171(2) 0.0347(9) Uani 1 1 d . . . . .
H8A H 0.4257 0.4880 0.3478 0.042 Uiso 1 1 d R . . . .
H8B H 0.3773 0.4470 0.3264 0.042 Uiso 1 1 d R . . . .
H8C H 0.3890 0.5879 0.3219 0.042 Uiso 1 1 d R . . . .
O1 O 0.49943(12) 0.6337(4) 0.38591(16) 0.0305(7) Uani 1 1 d . . . . .
N7 N 0.20683(16) 0.7607(5) 0.3280(2) 0.0393(10) Uani 1 1 d . . . . .
H7A H 0.2367 0.7770 0.3523 0.047 Uiso 1 1 calc GR . . A 2
H7B H 0.1893 0.8158 0.3432 0.047 Uiso 1 1 calc GR . . A 2
H7C H 0.2011 0.7746 0.2816 0.047 Uiso 1 1 calc GR . . A 2
N6 N 0.22062(13) 0.9887(4) 0.1500(2) 0.0297(8) Uani 1 1 d . . . . .
H6A H 0.2079 1.0618 0.1250 0.036 Uiso 1 1 calc GR . . . .
H6B H 0.2219 0.9985 0.1951 0.036 Uiso 1 1 calc GR . . . .
H6C H 0.2035 0.9167 0.1308 0.036 Uiso 1 1 calc GR . . . .
N4 N 0.56111(13) 1.1190(4) 0.27534(18) 0.0265(8) Uani 1 1 d . . . . .
H4A H 0.5769 1.1071 0.2457 0.032 Uiso 1 1 d R . . . .
H4B H 0.5801 1.1098 0.3203 0.032 Uiso 1 1 d R . . . .
H4C H 0.5487 1.2013 0.2691 0.032 Uiso 1 1 d R . . . .
N1 N 0.30364(14) 0.4328(5) 0.5208(2) 0.0349(9) Uani 1 1 d . . . . .
H1A H 0.2860 0.4469 0.5475 0.042 Uiso 1 1 d R . . . .
H1B H 0.2863 0.3973 0.4789 0.042 Uiso 1 1 d R . . . .
H1C H 0.3266 0.3767 0.5432 0.042 Uiso 1 1 d R . . . .
C1 C 0.49840(14) 0.6697(4) 0.4412(2) 0.0214(8) Uani 1 1 d . . . . .
C2 C 0.50040(13) 0.6984(4) 0.6041(2) 0.0194(8) Uani 1 1 d . . . . .
Rb4 Rb 0.5000 0.55084(16) 0.2500 0.0225(5) Uani 0.725(7) 2 d S TU P A 2
K4A K 0.5115(8) 0.5520(13) 0.2485(16) 0.0229(9) Uani 0.137(4) 1 d . U . A 3

loop_
_atom_site_aniso_label
_atom_site_aniso_U_11
_atom_site_aniso_U_22
_atom_site_aniso_U_33
_atom_site_aniso_U_23
_atom_site_aniso_U_13
_atom_site_aniso_U_12
Rb1 0.02476(18) 0.0203(2) 0.02525(18) 0.00247(15) 0.00697(14) -0.00085(16)
Rb2 0.01883(17) 0.0274(2) 0.02001(17) 0.00225(15) 0.00620(13) 0.00158(16)
Rb3 0.0314(2) 0.0334(3) 0.0311(2) 0.00630(18) 0.01775(17) 0.00461(19)
Rb5 0.0348(14) 0.0397(17) 0.0496(5) 0.0076(10) 0.0077(10) -0.0180(9)
Ni1 0.0138(2) 0.0136(2) 0.0186(2) 0.00102(18) 0.00563(17) -0.00015(19)
Si2 0.0175(5) 0.0163(6) 0.0218(5) 0.0035(4) 0.0056(4) 0.0015(4)
Si5 0.0142(4) 0.0214(7) 0.0208(5) 0.0011(4) 0.0068(4) 0.0003(4)
Si4 0.0182(5) 0.0152(6) 0.0236(5) -0.0013(4) 0.0048(4) -0.0019(4)
Si1 0.0170(5) 0.0256(7) 0.0176(5) 0.0002(4) 0.0025(4) 0.0006(4)
Si7 0.0148(5) 0.0149(6) 0.0183(5) 0.0006(4) 0.0059(4) 0.0005(4)
Si6 0.0139(4) 0.0150(6) 0.0195(5) 0.0005(4) 0.0063(4) -0.0003(4)
Si8 0.0214(5) 0.0214(6) 0.0195(5) 0.0048(4) 0.0101(4) 0.0035(4)
Si3 0.0185(5) 0.0227(7) 0.0164(4) -0.0008(4) 0.0078(4) 0.0002(4)
Si9 0.0192(5) 0.0223(6) 0.0191(5) -0.0042(4) 0.0084(4) -0.0036(4)
N5 0.037(2) 0.038(3) 0.041(2) -0.0030(19) 0.0134(18) -0.0097(19)
N2 0.038(2) 0.028(2) 0.0329(19) 0.0031(17) 0.0153(16) 0.0029(18)
O2 0.0445(19) 0.029(2) 0.0248(15) 0.0021(13) 0.0135(13) -0.0023(15)
N3 0.031(2) 0.027(2) 0.0273(17) -0.0026(15) 0.0092(15) -0.0003(16)
N8 0.038(2) 0.037(2) 0.0301(19) 0.0037(17) 0.0132(16) -0.0003(19)
O1 0.0399(18) 0.0272(19) 0.0284(15) -0.0050(13) 0.0167(14) -0.0012(14)
N7 0.040(2) 0.036(3) 0.044(2) 0.002(2) 0.0186(19) 0.003(2)
N6 0.0253(17) 0.030(2) 0.0300(18) -0.0026(16) 0.0048(14) 0.0004(16)
N4 0.0281(18) 0.028(2) 0.0219(16) -0.0012(15) 0.0068(14) 0.0021(16)
N1 0.0277(19) 0.039(3) 0.039(2) -0.0052(18) 0.0126(16) 0.0007(18)
C1 0.0209(19) 0.015(2) 0.028(2) 0.0022(16) 0.0084(15) -0.0007(16)
C2 0.0171(17) 0.014(2) 0.0255(19) -0.0014(15) 0.0057(15) -0.0012(15)
Rb4 0.0318(14) 0.0192(4) 0.0205(4) 0.000 0.0142(11) 0.000
K4A 0.0318(19) 0.0196(10) 0.0211(10) 0.0006(10) 0.0142(16) 0.0001(10)

loop_
_atom_type_symbol
_atom_type_description
_atom_type_scat_dispersion_real
_atom_type_scat_dispersion_imag
_atom_type_scat_source
C C 0.0033 0.0016 'International Tables Vol C Tables 4.2.6.8 and 6.1.1.4'
H H 0.0000 0.0000 'International Tables Vol C Tables 4.2.6.8 and 6.1.1.4'
K K 0.2009 0.2494 'International Tables Vol C Tables 4.2.6.8 and 6.1.1.4'
N N 0.0061 0.0033 'International Tables Vol C Tables 4.2.6.8 and 6.1.1.4'
Ni Ni 0.3393 1.1124 'International Tables Vol C Tables 4.2.6.8 and 6.1.1.4'
O O 0.0106 0.0060 'International Tables Vol C Tables 4.2.6.8 and 6.1.1.4'
Rb Rb -0.9393 2.9676 'International Tables Vol C Tables 4.2.6.8 and 6.1.1.4'
Si Si 0.0817 0.0704 'International Tables Vol C Tables 4.2.6.8 and 6.1.1.4'

loop_
_geom_angle_atom_site_label_1
_geom_angle_atom_site_label_2
_geom_angle_atom_site_label_3
_geom_angle
_geom_angle_site_symmetry_1
_geom_angle_site_symmetry_3
Ni1 Rb1 Ni1 81.06(2) . 5_666
Ni1 Rb1 Si2 136.71(2) . 1_545
Ni1 Rb1 Si7 34.928(19) . .
Ni1 Rb1 Si8 146.31(2) 5_666 .
Ni1 Rb1 Si8 65.27(2) . .
Ni1 Rb1 Si9 144.04(2) . 1_545
Ni1 Rb1 O2 45.09(5) . .
Si2 Rb1 Ni1 65.11(3) 1_545 5_666
Si2 Rb1 Si7 140.13(3) 1_545 .
Si2 Rb1 Si8 141.91(3) 1_545 .
Si2 Rb1 O2 150.13(6) 1_545 .
Si4 Rb1 Ni1 70.60(3) . .
Si4 Rb1 Ni1 130.95(2) . 5_666
Si4 Rb1 Si2 111.69(3) . 1_545
Si4 Rb1 Si7 37.30(3) . .
Si4 Rb1 Si8 36.76(3) . .
Si4 Rb1 Si9 142.62(3) . 1_545
Si4 Rb1 O2 96.83(6) . .
Si7 Rb1 Ni1 112.32(2) . 5_666
Si7 Rb1 Si8 35.48(2) . .
Si9 Rb1 Ni1 65.74(2) 1_545 5_666
Si9 Rb1 Si2 37.92(2) 1_545 1_545
Si9 Rb1 Si7 177.49(2) 1_545 .
Si9 Rb1 Si8 146.76(3) 1_545 .
Si9 Rb1 O2 118.27(5) 1_545 .
N2 Rb1 Ni1 100.15(8) 6_566 .
N2 Rb1 Ni1 122.70(8) 6_566 5_666
N2 Rb1 Si2 120.34(8) 6_566 1_545
N2 Rb1 Si4 101.58(9) 6_566 .
N2 Rb1 Si7 95.15(8) 6_566 .
N2 Rb1 Si8 67.61(8) 6_566 .
N2 Rb1 Si9 87.30(8) 6_566 1_545
N2 Rb1 O2 58.89(9) 6_566 .
N2 Rb1 O1 78.84(10) 6_566 5_666
N2 Rb1 N1 61.54(11) 6_566 .
N2 Rb1 C1 99.27(11) 6_566 5_666
O2 Rb1 Ni1 89.78(6) . 5_666
O2 Rb1 Si7 62.84(5) . .
O2 Rb1 Si8 67.75(6) . .
O1 Rb1 Ni1 74.71(6) 5_666 .
O1 Rb1 Ni1 45.80(5) 5_666 5_666
O1 Rb1 Si2 97.34(7) 5_666 1_545
O1 Rb1 Si4 144.84(6) 5_666 .
O1 Rb1 Si7 107.58(6) 5_666 .
O1 Rb1 Si8 120.46(6) 5_666 .
O1 Rb1 Si9 72.34(7) 5_666 1_545
O1 Rb1 O2 52.81(8) 5_666 .
O1 Rb1 N1 121.00(10) 5_666 .
N1 Rb1 Ni1 129.64(8) . 5_666
N1 Rb1 Ni1 148.92(8) . .
N1 Rb1 Si2 71.53(8) . 1_545
N1 Rb1 Si4 87.87(8) . .
N1 Rb1 Si7 117.26(8) . .
N1 Rb1 Si8 84.01(8) . .
N1 Rb1 Si9 64.43(8) . 1_545
N1 Rb1 O2 119.97(9) . .
C1 Rb1 Ni1 74.65(8) 5_666 .
C1 Rb1 Ni1 25.16(7) 5_666 5_666
C1 Rb1 Si2 83.76(8) 5_666 1_545
C1 Rb1 Si4 141.96(8) 5_666 .
C1 Rb1 Si7 109.56(8) 5_666 .
C1 Rb1 Si8 133.75(8) 5_666 .
C1 Rb1 Si9 69.43(8) 5_666 1_545
C1 Rb1 O2 67.82(10) 5_666 .
C1 Rb1 O1 20.79(9) 5_666 5_666
C1 Rb1 N1 130.13(11) 5_666 .
Si7 Rb2 Si6 38.82(3) 5_676 5_676
Si7 Rb2 O2 67.60(5) 5_676 5_676
Si6 Rb2 O2 105.98(5) 5_676 5_676
Si3 Rb2 Si7 98.20(4) . 5_676
Si3 Rb2 Si6 96.70(4) . 5_676
Si3 Rb2 Si9 136.43(3) . 5_676
Si3 Rb2 O2 84.27(6) . 5_676
Si3 Rb2 C2 78.05(7) . 5_676
Si9 Rb2 Si7 54.59(3) 5_676 5_676
Si9 Rb2 Si6 40.14(3) 5_676 5_676
Si9 Rb2 O2 109.27(6) 5_676 5_676
Si9 Rb2 C2 101.87(7) 5_676 5_676
N3 Rb2 Si7 118.16(7) 2_655 5_676
N3 Rb2 Si7 162.12(7) . 5_676
N3 Rb2 Si6 130.67(7) . 5_676
N3 Rb2 Si6 101.99(7) 2_655 5_676
N3 Rb2 Si3 140.37(7) 2_655 .
N3 Rb2 Si3 66.22(7) . .
N3 Rb2 Si9 130.91(7) . 5_676
N3 Rb2 Si9 66.57(7) 2_655 5_676
N3 Rb2 O2 122.50(9) 2_655 5_676
N3 Rb2 O2 116.95(9) . 5_676
N3 Rb2 N3 75.14(12) 2_655 .
N3 Rb2 C1 87.02(10) 2_655 .
N3 Rb2 C2 127.14(9) . 5_676
N3 Rb2 C2 136.02(9) 2_655 5_676
O1 Rb2 Si7 107.95(6) . 5_676
O1 Rb2 Si6 69.21(6) . 5_676
O1 Rb2 Si3 84.52(6) . .
O1 Rb2 Si9 75.14(6) . 5_676
O1 Rb2 O2 167.16(7) . 5_676
O1 Rb2 N3 70.33(9) . 2_655
O1 Rb2 N3 63.53(9) . .
O1 Rb2 C1 20.16(9) . .
O1 Rb2 C2 150.77(8) . 5_676
N4 Rb2 Si7 119.70(8) 2_655 5_676
N4 Rb2 Si7 92.10(7) . 5_676
N4 Rb2 Si6 152.93(7) 2_655 5_676
N4 Rb2 Si6 118.36(7) . 5_676
N4 Rb2 Si3 133.04(8) . .
N4 Rb2 Si3 66.32(7) 2_655 .
N4 Rb2 Si9 154.12(7) 2_655 5_676
N4 Rb2 Si9 85.71(7) . 5_676
N4 Rb2 O2 53.57(9) 2_655 5_676
N4 Rb2 O2 57.84(9) . 5_676
N4 Rb2 N3 104.92(9) . .
N4 Rb2 N3 63.56(10) 2_655 .
N4 Rb2 N3 64.70(10) . 2_655
N4 Rb2 N3 104.34(9) 2_655 2_655
N4 Rb2 O1 126.25(9) 2_655 .
N4 Rb2 O1 135.00(9) . .
N4 Rb2 N4 68.80(13) . 2_655
N4 Rb2 C1 134.57(10) 2_655 .
N4 Rb2 C1 148.98(10) . .
N4 Rb2 C2 66.98(10) 2_655 5_676
N4 Rb2 C2 72.41(10) . 5_676
C1 Rb2 Si7 90.34(7) . 5_676
C1 Rb2 Si6 52.80(7) . 5_676
C1 Rb2 Si3 76.97(7) . .
C1 Rb2 Si9 70.73(7) . 5_676
C1 Rb2 O2 148.70(9) . 5_676
C1 Rb2 N3 77.95(10) . .
C1 Rb2 C2 130.95(10) . 5_676
C2 Rb2 Si7 52.72(7) 5_676 5_676
C2 Rb2 Si6 89.58(7) 5_676 5_676
C2 Rb2 O2 18.21(8) 5_676 5_676
Si5 Rb3 Rb5 54.48(6) 6_575 4
Si5 Rb3 Si3 147.30(3) 6_575 .
Si5 Rb3 N4 94.06(6) 6_575 2_655
Si5 Rb3 N1 57.67(6) 6_575 4
Si1 Rb3 Rb5 115.95(6) . 4
Si1 Rb3 Si5 170.10(3) . 6_575
Si1 Rb3 Si3 35.84(2) . .
Si1 Rb3 N4 85.45(6) . 2_655
Si1 Rb3 N1 118.98(6) . 4
Si8 Rb3 Rb5 61.74(4) 6_575 4
Si8 Rb3 Si5 37.81(3) 6_575 6_575
Si8 Rb3 Si1 138.36(3) 6_575 .
Si8 Rb3 Si3 111.94(3) 6_575 .
Si8 Rb3 Si9 39.47(3) 6_575 6_575
Si8 Rb3 N3 83.73(7) 6_575 .
Si8 Rb3 N4 57.47(6) 6_575 2_655
Si8 Rb3 N1 90.40(6) 6_575 4
Si3 Rb3 Rb5 133.41(5) . 4
Si9 Rb3 Rb5 88.98(5) 6_575 4
Si9 Rb3 Si5 36.93(3) 6_575 6_575
Si9 Rb3 Si1 150.13(3) 6_575 .
Si9 Rb3 Si3 114.89(3) 6_575 .
Si9 Rb3 N4 72.65(6) 6_575 2_655
Si9 Rb3 N1 89.75(6) 6_575 4
N5 Rb3 Rb5 138.26(9) . 4
N5 Rb3 Si5 117.20(9) . 6_575
N5 Rb3 Si1 71.21(9) . .
N5 Rb3 Si8 141.19(9) . 6_575
N5 Rb3 Si3 78.00(9) . .
N5 Rb3 Si9 101.80(9) . 6_575
N5 Rb3 N3 69.96(11) . .
N5 Rb3 N7 136.79(12) . 4
N5 Rb3 N6 79.92(13) . .
N5 Rb3 N4 119.41(11) . 2_655
N5 Rb3 N1 92.11(11) . 4
N3 Rb3 Rb5 145.47(7) . 4
N3 Rb3 Si5 98.32(6) . 6_575
N3 Rb3 Si1 89.43(6) . .
N3 Rb3 Si3 57.87(6) . .
N3 Rb3 Si9 61.39(6) . 6_575
N3 Rb3 N4 54.29(9) . 2_655
N3 Rb3 N1 140.14(9) . 4
N7 Rb3 Rb5 50.83(9) 4 4
N7 Rb3 Si5 99.53(8) 4 6_575
N7 Rb3 Si1 70.72(8) 4 .
N7 Rb3 Si8 81.96(8) 4 6_575
N7 Rb3 Si3 83.00(8) 4 .
N7 Rb3 Si9 121.41(8) 4 6_575
N7 Rb3 N3 128.77(11) 4 .
N7 Rb3 N4 76.82(10) 4 2_655
N7 Rb3 N1 88.90(11) 4 4
N6 Rb3 Rb5 68.11(9) . 4
N6 Rb3 Si5 108.67(8) . 6_575
N6 Rb3 Si1 66.46(8) . .
N6 Rb3 Si8 129.85(8) . 6_575
N6 Rb3 Si3 102.27(8) . .
N6 Rb3 Si9 142.43(8) . 6_575
N6 Rb3 N3 146.41(10) . .
N6 Rb3 N7 66.69(12) . 4
N6 Rb3 N4 139.35(10) . 2_655
N6 Rb3 N1 52.76(9) . 4
N4 Rb3 Rb5 102.31(7) 2_655 4
N4 Rb3 Si3 54.47(6) 2_655 .
N4 Rb3 N1 146.02(8) 2_655 4
N1 Rb3 Rb5 47.24(7) 4 4
N1 Rb3 Si3 154.74(6) 4 .
Rb5 Rb5 Rb3 104.4(8) 7_566 4_545
Rb5 Rb5 Si5 83.5(8) 7_566 .
Rb5 Rb5 Si5 87.8(8) 7_566 7_566
Rb5 Rb5 Si4 123.7(8) 7_566 .
Rb5 Rb5 Si8 60.1(7) 7_566 7_566
Rb5 Rb5 Si8 112.6(8) 7_566 .
Rb5 Rb5 N7 86.3(8) 7_566 7_566
Rb5 Rb5 N7 83.9(8) 7_566 .
Rb5 Rb5 N6 137.2(8) 7_566 4_545
Rb5 Rb5 N1 154.2(8) 7_566 .
Rb5 Rb5 N1 22.2(7) 7_566 7_566
Si5 Rb5 Rb3 58.69(6) 7_566 4_545
Si5 Rb5 Rb3 123.68(10) . 4_545
Si5 Rb5 Si5 171.29(5) 7_566 .
Si5 Rb5 Si4 145.88(8) 7_566 .
Si5 Rb5 Si4 42.34(4) . .
Si5 Rb5 Si8 36.66(4) 7_566 7_566
Si5 Rb5 Si8 136.24(7) . 7_566
Si5 Rb5 Si8 38.19(4) . .
Si5 Rb5 Si8 148.08(9) 7_566 .
Si5 Rb5 N6 92.07(10) 7_566 4_545
Si5 Rb5 N6 94.31(10) . 4_545
Si5 Rb5 N1 109.78(9) 7_566 7_566
Si5 Rb5 N1 61.53(8) . 7_566
Si4 Rb5 Rb3 97.13(8) . 4_545
Si4 Rb5 N6 56.53(7) . 4_545
Si8 Rb5 Rb3 131.85(8) . 4_545
Si8 Rb5 Rb3 53.71(5) 7_566 4_545
Si8 Rb5 Si4 146.38(11) 7_566 .
Si8 Rb5 Si4 36.35(4) . .
Si8 Rb5 Si8 172.67(8) . 7_566
Si8 Rb5 N6 88.91(8) . 4_545
Si8 Rb5 N6 96.85(10) 7_566 4_545
Si8 Rb5 N1 93.43(10) . 7_566
N7 Rb5 Rb3 50.67(11) . 4_545
N7 Rb5 Rb3 132.75(14) 7_566 4_545
N7 Rb5 Si5 75.92(12) . .
N7 Rb5 Si5 76.36(12) 7_566 7_566
N7 Rb5 Si5 103.20(13) . 7_566
N7 Rb5 Si5 102.99(13) 7_566 .
N7 Rb5 Si4 71.00(11) . .
N7 Rb5 Si4 114.94(12) 7_566 .
N7 Rb5 Si8 103.25(13) . .
N7 Rb5 Si8 98.36(12) 7_566 7_566
N7 Rb5 Si8 80.54(12) 7_566 .
N7 Rb5 Si8 76.71(11) . 7_566
N7 Rb5 N7 170.20(6) 7_566 .
N7 Rb5 N6 135.06(12) 7_566 4_545
N7 Rb5 N6 54.54(12) . 4_545
N7 Rb5 N1 76.81(12) . 7_566
N7 Rb5 N1 94.04(13) 7_566 7_566
N7 Rb5 N1 84.71(14) 7_566 .
N7 Rb5 N1 104.20(15) . .
N6 Rb5 Rb3 43.15(7) 4_545 4_545
N1 Rb5 Rb3 65.62(10) . 4_545
N1 Rb5 Rb3 113.20(10) 7_566 4_545
N1 Rb5 Si5 66.59(10) . 7_566
N1 Rb5 Si5 122.10(10) . .
N1 Rb5 Si4 101.67(10) 7_566 .
N1 Rb5 Si4 81.97(9) . .
N1 Rb5 Si8 97.37(12) . 7_566
N1 Rb5 Si8 79.39(8) 7_566 7_566
N1 Rb5 Si8 89.76(9) . .
N1 Rb5 N6 130.32(13) 7_566 4_545
N1 Rb5 N6 51.46(10) . 4_545
N1 Rb5 N1 176.34(11) . 7_566
Rb1 Ni1 Rb1 98.94(2) . 5_666
Rb1 Ni1 Rb2 123.44(3) . .
Rb1 Ni1 Rb2 109.47(2) . 5_676
Rb2 Ni1 Rb1 87.14(2) . 5_666
Rb2 Ni1 Rb1 138.61(2) 5_676 5_666
Rb2 Ni1 Rb2 100.76(2) 5_676 .
Rb2 Ni1 Rb4 81.63(2) 5_676 5_666
Rb2 Ni1 Rb4 175.562(15) . 5_666
Si7 Ni1 Rb1 154.00(3) . 5_666
Si7 Ni1 Rb1 77.97(4) . .
Si7 Ni1 Rb2 64.21(4) . 5_676
Si7 Ni1 Rb2 73.88(4) . .
Si7 Ni1 Si6 109.81(5) . 5_676
Si7 Ni1 Rb4 110.55(4) . 5_666
Si6 Ni1 Rb1 171.32(3) 5_676 .
Si6 Ni1 Rb1 75.82(3) 5_676 5_666
Si6 Ni1 Rb2 63.77(4) 5_676 .
Si6 Ni1 Rb2 71.86(3) 5_676 5_676
Si6 Ni1 Rb4 113.87(4) 5_676 5_666
C1 Ni1 Rb1 52.21(14) . 5_666
C1 Ni1 Rb1 82.21(14) . .
C1 Ni1 Rb2 57.89(14) . .
C1 Ni1 Rb2 158.12(14) . 5_676
C1 Ni1 Si7 101.99(14) . .
C1 Ni1 Si6 99.47(14) . 5_676
C1 Ni1 C2 136.3(2) . .
C1 Ni1 Rb4 120.01(14) . 5_666
C2 Ni1 Rb1 99.73(14) . 5_666
C2 Ni1 Rb1 68.79(13) . .
C2 Ni1 Rb2 165.15(14) . .
C2 Ni1 Rb2 65.44(14) . 5_676
C2 Ni1 Si7 102.99(14) . .
C2 Ni1 Si6 104.95(14) . 5_676
C2 Ni1 Rb4 16.30(14) . 5_666
Rb1 Si2 Rb2 69.82(3) 1_565 5_676
Rb1 Si2 Rb2 103.99(3) 1_565 .
Rb1 Si2 Rb3 145.30(3) 1_565 .
Rb2 Si2 Rb2 67.58(2) 5_676 .
Rb3 Si2 Rb2 66.48(3) . .
Rb3 Si2 Rb2 127.80(3) . 5_676
Si5 Si2 Rb1 114.28(4) . 1_565
Si5 Si2 Rb2 77.99(4) . 5_676
Si5 Si2 Rb2 114.22(4) . .
Si5 Si2 Rb3 99.54(4) . .
Si5 Si2 Si3 90.21(5) . .
Si1 Si2 Rb1 169.58(5) . 1_565
Si1 Si2 Rb2 112.48(5) . 5_676
Si1 Si2 Rb2 86.04(4) . .
Si1 Si2 Rb3 41.73(3) . .
Si1 Si2 Si5 57.80(4) . .
Si1 Si2 Si3 56.30(5) . .
Si1 Si2 Si9 107.49(6) . .
Si6 Si2 Rb1 78.15(4) . 1_565
Si6 Si2 Rb2 38.32(3) . .
Si6 Si2 Rb2 30.66(3) . 5_676
Si6 Si2 Rb3 103.86(5) . .
Si6 Si2 Si5 100.81(5) . .
Si6 Si2 Si1 109.16(6) . .
Si6 Si2 Si3 57.70(4) . .
Si6 Si2 Si9 60.18(5) . .
Si3 Si2 Rb1 133.23(4) . 1_565
Si3 Si2 Rb2 78.03(3) . 5_676
Si3 Si2 Rb2 30.41(3) . .
Si3 Si2 Rb3 49.76(3) . .
Si9 Si2 Rb1 69.18(4) . 1_565
Si9 Si2 Rb2 95.77(5) . .
Si9 Si2 Rb2 29.56(3) . 5_676
Si9 Si2 Rb3 142.29(5) . .
Si9 Si2 Si5 56.08(4) . .
Si9 Si2 Si3 97.99(5) . .
Rb1 Si5 Rb2 59.873(15) 1_565 5_676
Rb3 Si5 Rb1 85.36(3) 6_576 1_565
Rb3 Si5 Rb2 67.47(3) 6_576 5_676
Rb5 Si5 Rb1 155.18(7) . 1_565
Rb5 Si5 Rb1 151.09(6) 7_566 1_565
Rb5 Si5 Rb2 112.48(6) 7_566 5_676
Rb5 Si5 Rb2 107.61(5) . 5_676
Rb5 Si5 Rb3 66.84(7) 7_566 6_576
Rb5 Si5 Rb3 69.82(7) . 6_576
Rb5 Si5 Rb5 8.71(5) 7_566 .
Si2 Si5 Rb1 39.91(3) . 1_565
Si2 Si5 Rb2 74.64(4) . 5_676
Si2 Si5 Rb3 124.47(5) . 6_576
Si2 Si5 Rb5 168.69(8) . 7_566
Si2 Si5 Rb5 163.57(7) . .
Si2 Si5 Si4 88.17(5) . .
Si4 Si5 Rb1 117.31(4) . 1_565
Si4 Si5 Rb2 77.73(3) . 5_676
Si4 Si5 Rb3 119.90(4) . 6_576
Si4 Si5 Rb5 84.98(5) . 7_566
Si4 Si5 Rb5 76.67(5) . .
Si1 Si5 Rb1 97.49(4) . 1_565
Si1 Si5 Rb2 110.22(5) . 5_676
Si1 Si5 Rb3 174.82(5) . 6_576
Si1 Si5 Rb5 107.20(8) . .
Si1 Si5 Rb5 110.86(8) . 7_566
Si1 Si5 Si2 57.86(5) . .
Si1 Si5 Si4 54.93(4) . .
Si8 Si5 Rb1 97.24(5) . 1_565
Si8 Si5 Rb2 37.37(4) . 5_676
Si8 Si5 Rb3 67.73(4) . 6_576
Si8 Si5 Rb5 73.24(6) . .
Si8 Si5 Rb5 80.00(6) . 7_566
Si8 Si5 Si2 103.40(5) . .
Si8 Si5 Si4 55.34(4) . .
Si8 Si5 Si1 107.51(6) . .
Si9 Si5 Rb1 34.94(4) . 1_565
Si9 Si5 Rb2 25.27(4) . 5_676
Si9 Si5 Rb3 69.86(4) . 6_576
Si9 Si5 Rb5 128.42(7) . .
Si9 Si5 Rb5 130.74(8) . 7_566
Si9 Si5 Si2 59.08(5) . .
Si9 Si5 Si4 97.24(5) . .
Si9 Si5 Si1 110.19(6) . .
Si9 Si5 Si8 62.50(5) . .
Rb1 Si4 Rb2 94.86(3) . .
Rb1 Si4 Rb3 131.94(3) . .
Rb1 Si4 Rb5 82.68(4) . .
Rb1 Si4 Rb5 88.51(4) . 7_566
Rb3 Si4 Rb2 67.42(3) . .
Rb5 Si4 Rb2 166.62(6) . .
Rb5 Si4 Rb2 164.94(6) 7_566 .
Rb5 Si4 Rb3 123.62(6) . .
Rb5 Si4 Rb3 120.29(5) 7_566 .
Rb5 Si4 Rb5 6.01(7) . 7_566
Si5 Si4 Rb1 130.16(4) . .
Si5 Si4 Rb2 112.60(4) . .
Si5 Si4 Rb3 97.50(4) . .
Si5 Si4 Rb5 60.99(5) . .
Si5 Si4 Rb5 55.41(5) . 7_566
Si1 Si4 Rb1 171.43(5) . .
Si1 Si4 Rb2 88.20(4) . .
Si1 Si4 Rb3 42.55(3) . .
Si1 Si4 Rb5 96.13(6) . .
Si1 Si4 Rb5 90.59(6) . 7_566
Si1 Si4 Si5 54.99(4) . .
Si1 Si4 Si8 106.60(6) . .
Si1 Si4 Si3 58.21(5) . .
Si7 Si4 Rb1 78.16(4) . .
Si7 Si4 Rb2 43.36(3) . .
Si7 Si4 Rb3 108.27(5) . .
Si7 Si4 Rb5 123.50(7) . .
Si7 Si4 Rb5 123.83(7) . 7_566
Si7 Si4 Si5 93.82(5) . .
Si7 Si4 Si1 109.28(6) . .
Si7 Si4 Si8 59.68(5) . .
Si7 Si4 Si3 59.95(4) . .
Si8 Si4 Rb1 80.66(4) . .
Si8 Si4 Rb2 101.63(5) . .
Si8 Si4 Rb3 144.76(5) . .
Si8 Si4 Rb5 65.01(7) . .
Si8 Si4 Rb5 64.39(7) . 7_566
Si8 Si4 Si5 54.32(4) . .
Si8 Si4 Si3 103.43(6) . .
Si3 Si4 Rb1 125.34(5) . .
Si3 Si4 Rb2 30.49(3) . .
Si3 Si4 Rb3 49.92(3) . .
Si3 Si4 Rb5 149.05(6) . .
Si3 Si4 Rb5 143.09(6) . 7_566
Si3 Si4 Si5 88.65(5) . .
Rb3 Si1 Rb5 140.81(6) . 7_566
Rb3 Si1 Rb5 138.38(6) . .
Rb5 Si1 Rb5 6.25(4) . 7_566
Si2 Si1 Rb3 112.65(5) . .
Si2 Si1 Rb5 106.53(6) . 7_566
Si2 Si1 Rb5 108.66(6) . .
Si5 Si1 Rb3 176.96(6) . .
Si5 Si1 Rb5 44.66(6) . .
Si5 Si1 Rb5 42.20(6) . 7_566
Si5 Si1 Si2 64.34(5) . .
Si4 Si1 Rb3 111.43(5) . .
Si4 Si1 Rb5 54.49(4) . .
Si4 Si1 Rb5 60.43(4) . 7_566
Si4 Si1 Si2 100.78(6) . .
Si4 Si1 Si5 70.08(5) . .
Si3 Si1 Rb3 78.46(5) . .
Si3 Si1 Rb5 114.75(5) . .
Si3 Si1 Rb5 119.68(5) . 7_566
Si3 Si1 Si2 66.41(5) . .
Si3 Si1 Si5 100.24(6) . .
Si3 Si1 Si4 62.65(5) . .
Rb1 Si7 Rb2 116.86(3) . .
Rb2 Si7 Rb1 111.94(3) 5_676 .
Rb2 Si7 Rb2 106.55(3) 5_676 .
Ni1 Si7 Rb1 67.10(3) . .
Ni1 Si7 Rb2 80.56(4) . 5_676
Ni1 Si7 Rb2 72.44(3) . .
Ni1 Si7 Si4 126.85(6) . .
Ni1 Si7 Si6 122.68(5) . .
Ni1 Si7 Si8 124.19(5) . .
Ni1 Si7 Si3 127.21(5) . .
Si4 Si7 Rb1 64.53(4) . .
Si4 Si7 Rb2 137.92(5) . 5_676
Si4 Si7 Rb2 111.86(4) . .
Si4 Si7 Si3 61.77(5) . .
Si6 Si7 Rb1 170.11(5) . .
Si6 Si7 Rb2 70.61(4) . 5_676
Si6 Si7 Rb2 70.17(3) . .
Si6 Si7 Si4 106.89(6) . .
Si6 Si7 Si8 97.17(5) . .
Si6 Si7 Si3 60.57(4) . .
Si8 Si7 Rb1 74.51(4) . .
Si8 Si7 Rb2 163.35(5) . .
Si8 Si7 Rb2 77.98(4) . 5_676
Si8 Si7 Si4 60.37(5) . .
Si8 Si7 Si3 105.26(5) . .
Si3 Si7 Rb1 115.85(5) . .
Si3 Si7 Rb2 131.15(5) . 5_676
Si3 Si7 Rb2 59.44(4) . .
Rb2 Si6 Rb1 136.51(3) . 1_565
Rb2 Si6 Rb1 90.73(3) 5_676 1_565
Rb2 Si6 Rb2 108.59(3) 5_676 .
Ni1 Si6 Rb1 71.05(3) 5_676 1_565
Ni1 Si6 Rb2 73.94(3) 5_676 .
Ni1 Si6 Rb2 81.15(4) 5_676 5_676
Ni1 Si6 Si2 126.41(6) 5_676 .
Ni1 Si6 Si7 127.47(5) 5_676 .
Ni1 Si6 Si3 130.01(5) 5_676 .
Ni1 Si6 Si9 124.47(6) 5_676 .
Si2 Si6 Rb1 66.59(4) . 1_565
Si2 Si6 Rb2 129.34(5) . 5_676
Si2 Si6 Rb2 119.10(5) . .
Si2 Si6 Si3 66.24(5) . .
Si2 Si6 Si9 60.98(5) . .
Si7 Si6 Rb1 148.60(4) . 1_565
Si7 Si6 Rb2 70.57(4) . 5_676
Si7 Si6 Rb2 74.58(4) . .
Si7 Si6 Si2 105.54(6) . .
Si7 Si6 Si3 61.52(5) . .
Si7 Si6 Si9 84.97(5) . .
Si3 Si6 Rb1 130.30(5) . 1_565
Si3 Si6 Rb2 132.05(5) . 5_676
Si3 Si6 Rb2 61.30(4) . .
Si9 Si6 Rb1 64.40(4) . 1_565
Si9 Si6 Rb2 158.85(5) . .
Si9 Si6 Rb2 68.39(4) . 5_676
Si9 Si6 Si3 104.25(5) . .
Rb2 Si8 Rb1 103.81(3) 5_676 .
Rb2 Si8 Rb5 153.91(6) 5_676 7_566
Rb3 Si8 Rb1 133.78(3) 6_576 .
Rb3 Si8 Rb2 90.85(3) 6_576 5_676
Rb3 Si8 Rb5 70.34(6) 6_576 .
Rb3 Si8 Rb5 64.55(6) 6_576 7_566
Rb5 Si8 Rb1 88.83(5) 7_566 .
Rb5 Si8 Rb1 81.49(5) . .
Rb5 Si8 Rb2 156.80(7) . 5_676
Rb5 Si8 Rb5 7.33(8) . 7_566
Si5 Si8 Rb1 128.05(5) . .
Si5 Si8 Rb2 120.52(5) . 5_676
Si5 Si8 Rb3 74.45(4) . 6_576
Si5 Si8 Rb5 63.34(6) . 7_566
Si5 Si8 Rb5 68.56(6) . .
Si5 Si8 Si4 70.34(5) . .
Si5 Si8 Si7 104.55(5) . .
Si5 Si8 Si9 58.10(5) . .
Si4 Si8 Rb1 62.58(4) . .
Si4 Si8 Rb2 124.06(5) . 5_676
Si4 Si8 Rb3 139.54(5) . 6_576
Si4 Si8 Rb5 81.99(7) . 7_566
Si4 Si8 Rb5 78.64(7) . .
Si4 Si8 Si9 104.36(5) . .
Si7 Si8 Rb1 70.02(4) . .
Si7 Si8 Rb2 64.44(4) . 5_676
Si7 Si8 Rb3 151.25(6) . 6_576
Si7 Si8 Rb5 136.98(7) . .
Si7 Si8 Rb5 141.58(7) . 7_566
Si7 Si8 Si4 59.94(5) . .
Si7 Si8 Si9 83.15(5) . .
Si9 Si8 Rb1 153.16(5) . .
Si9 Si8 Rb2 62.51(4) . 5_676
Si9 Si8 Rb3 71.91(4) . 6_576
Si9 Si8 Rb5 113.54(6) . 7_566
Si9 Si8 Rb5 120.59(6) . .
Rb1 Si3 Rb2 68.878(17) . 5_676
Rb2 Si3 Rb1 95.20(3) . .
Rb2 Si3 Rb2 81.35(3) . 5_676
Rb2 Si3 Rb3 102.59(4) . .
Rb3 Si3 Rb1 114.78(3) . .
Rb3 Si3 Rb2 174.07(3) . 5_676
Si2 Si3 Rb1 117.45(4) . .
Si2 Si3 Rb2 74.00(3) . 5_676
Si2 Si3 Rb2 126.72(5) . .
Si2 Si3 Rb3 100.07(4) . .
Si4 Si3 Rb1 32.64(3) . .
Si4 Si3 Rb2 79.08(4) . 5_676
Si4 Si3 Rb2 127.82(5) . .
Si4 Si3 Rb3 101.54(4) . .
Si4 Si3 Si2 92.98(5) . .
Si1 Si3 Rb1 91.43(4) . .
Si1 Si3 Rb2 110.20(5) . 5_676
Si1 Si3 Rb2 168.20(5) . .
Si1 Si3 Rb3 65.71(4) . .
Si1 Si3 Si2 57.29(5) . .
Si1 Si3 Si4 59.15(5) . .
Si1 Si3 Si7 108.67(6) . .
Si1 Si3 Si6 108.56(6) . .
Si7 Si3 Rb1 40.17(3) . .
Si7 Si3 Rb2 82.54(5) . .
Si7 Si3 Rb2 29.19(3) . 5_676
Si7 Si3 Rb3 154.91(5) . .
Si7 Si3 Si2 96.04(5) . .
Si7 Si3 Si4 58.29(4) . .
Si6 Si3 Rb1 97.56(4) . .
Si6 Si3 Rb2 80.26(4) . .
Si6 Si3 Rb2 28.76(3) . 5_676
Si6 Si3 Rb3 146.90(5) . .
Si6 Si3 Si2 56.06(4) . .
Si6 Si3 Si4 102.23(5) . .
Si6 Si3 Si7 57.91(5) . .
Rb1 Si9 Rb5 149.21(4) 1_565 .
Rb1 Si9 Rb5 143.79(4) 1_565 7_566
Rb2 Si9 Rb1 97.67(3) 5_676 1_565
Rb2 Si9 Rb3 95.72(3) 5_676 6_576
Rb2 Si9 Rb5 111.18(4) 5_676 .
Rb2 Si9 Rb5 115.33(4) 5_676 7_566
Rb3 Si9 Rb1 117.30(3) 6_576 1_565
Rb3 Si9 Rb5 48.22(4) 6_576 7_566
Rb3 Si9 Rb5 51.19(4) 6_576 .
Rb5 Si9 Rb5 5.77(4) . 7_566
Si2 Si9 Rb1 72.90(4) . 1_565
Si2 Si9 Rb2 130.27(5) . 5_676
Si2 Si9 Rb3 132.56(5) . 6_576
Si2 Si9 Rb5 94.66(6) . 7_566
Si2 Si9 Rb5 95.07(6) . .
Si2 Si9 Si8 105.29(6) . .
Si5 Si9 Rb1 123.70(5) . 1_565
Si5 Si9 Rb2 137.96(6) . 5_676
Si5 Si9 Rb3 73.21(4) . 6_576
Si5 Si9 Rb5 30.01(5) . 7_566
Si5 Si9 Rb5 31.54(5) . .
Si5 Si9 Si2 64.84(5) . .
Si5 Si9 Si6 106.27(5) . .
Si5 Si9 Si8 59.40(5) . .
Si6 Si9 Rb1 79.57(4) . 1_565
Si6 Si9 Rb2 71.47(4) . 5_676
Si6 Si9 Rb3 160.68(5) . 6_576
Si6 Si9 Rb5 123.53(6) . 7_566
Si6 Si9 Rb5 118.97(5) . .
Si6 Si9 Si2 58.84(5) . .
Si6 Si9 Si8 94.17(5) . .
Si8 Si9 Rb1 173.55(5) . 1_565
Si8 Si9 Rb2 78.69(4) . 5_676
Si8 Si9 Rb3 68.61(4) . 6_576
Si8 Si9 Rb5 41.84(4) . 7_566
Si8 Si9 Rb5 36.24(4) . .
Rb1 N2 Rb5 79.11(9) 6_565 6_565
Rb1 N2 Rb5 82.91(10) 6_565 4_545
Rb5 N2 Rb5 4.15(8) 6_565 4_545
Rb2 O2 Rb1 111.50(9) 5_676 .
C2 O2 Rb1 62.8(2) . .
C2 O2 Rb2 75.2(3) . 5_676
C2 O2 Rb4 139.9(3) . 5_666
C2 O2 K4A 137.2(6) . 6_566
C2 O2 K4A 141.3(6) . 5_666
Rb4 O2 Rb2 144.49(11) 5_666 5_676
K4A O2 Rb2 147.5(5) 6_566 5_676
K4A O2 Rb2 141.1(4) 5_666 5_676
K4A O2 K4A 13.9(8) 6_566 5_666
Rb2 N3 Rb1 144.14(11) . 6_565
Rb2 N3 Rb1 80.56(7) 2_655 6_565
Rb2 N3 Rb2 71.78(8) 2_655 .
Rb2 N3 Rb3 99.19(10) 2_655 .
Rb2 N3 Rb3 111.56(11) . .
Rb3 N3 Rb1 94.74(8) . 6_565
Rb4 N3 Rb2 87.86(10) . .
Rb4 N3 Rb2 88.59(10) . 2_655
Rb4 N3 Rb3 160.47(13) . .
K4A N3 Rb2 85.4(4) . .
K4A N3 Rb2 90.5(5) 2_655 .
K4A N3 Rb2 94.1(4) 2_655 2_655
K4A N3 Rb2 83.7(4) . 2_655
K4A N3 Rb3 156.9(5) 2_655 .
K4A N3 Rb3 162.9(5) . .
Rb1 O1 Rb1 96.59(7) 5_666 .
Rb1 O1 Rb2 114.83(10) 5_666 .
Rb2 O1 Rb1 119.68(8) . .
C1 O1 Rb1 79.1(3) . 5_666
C1 O1 Rb1 50.3(2) . .
C1 O1 Rb2 85.4(3) . .
C1 O1 Rb4 178.5(3) . .
C1 O1 K4A 174.5(5) . .
C1 O1 K4A 171.9(6) . 2_655
Rb4 O1 Rb2 93.77(9) . .
K4A O1 Rb2 92.2(3) . .
K4A O1 Rb2 94.9(3) 2_655 .
K4A O1 K4A 13.4(9) 2_655 .
Rb3 N7 Rb5 78.50(12) 4_545 .
Rb5 N7 Rb3 82.66(12) 7_566 4_545
Rb5 N7 Rb5 9.79(6) 7_566 .
Rb1 N6 Rb5 77.46(8) 4 4
Rb1 N6 Rb5 82.01(8) 4 6_575
Rb3 N6 Rb1 132.70(12) . 4
Rb3 N6 Rb5 68.74(9) . 4
Rb3 N6 Rb5 65.85(9) . 6_575
Rb5 N6 Rb5 4.78(8) 4 6_575
Rb2 N4 Rb2 78.93(9) . 2_655
Rb2 N4 Rb3 112.47(11) 2_655 2_655
Rb2 N4 Rb3 100.23(10) . 2_655
Rb2 N4 Rb4 106.34(9) . 1_565
Rb2 N4 Rb4 105.14(9) 2_655 1_565
Rb3 N4 Rb4 137.26(10) 2_655 1_565
Rb1 N1 Rb3 122.86(12) . 4_545
Rb1 N1 Rb3 108.28(11) . 6_566
Rb1 N1 Rb5 104.73(13) . 7_566
Rb3 N1 Rb3 112.37(10) 4_545 6_566
Rb5 N1 Rb1 101.17(14) . .
Rb5 N1 Rb3 67.13(10) . 4_545
Rb5 N1 Rb3 142.48(13) . 6_566
Rb5 N1 Rb3 139.15(12) 7_566 6_566
Rb5 N1 Rb3 66.05(9) 7_566 4_545
Rb5 N1 Rb5 3.66(11) . 7_566
Rb1 C1 Rb2 112.07(12) 5_666 .
Rb2 C1 Rb4 73.86(8) . .
Ni1 C1 Rb1 102.63(17) . 5_666
Ni1 C1 Rb2 96.26(17) . .
Ni1 C1 Rb4 170.1(2) . .
O1 C1 Rb1 80.1(3) . 5_666
O1 C1 Rb2 74.4(3) . .
O1 C1 Ni1 170.6(4) . .
O1 C1 Rb4 1.0(2) . .
Rb2 C2 Rb1 129.04(10) 5_676 5_666
Rb2 C2 Rb4 115.22(11) 5_676 5_666
Ni1 C2 Rb1 58.38(12) . 5_666
Ni1 C2 Rb2 88.27(16) . 5_676
Ni1 C2 Rb4 156.3(2) . 5_666
O2 C2 Rb1 125.1(3) . 5_666
O2 C2 Rb2 86.6(3) . 5_676
O2 C2 Ni1 174.9(4) . .
O2 C2 Rb4 28.8(2) . 5_666
N2 Rb4 N2 145.97(16) 2_655 .
N2 Rb4 N8 121.60(9) . 2_655
N2 Rb4 N8 121.61(9) 2_655 .
N2 Rb4 N8 53.46(9) 2_655 2_655
N2 Rb4 N8 53.46(9) . .
N2 Rb4 C2 68.30(9) . 6_565
N2 Rb4 C2 68.30(9) 2_655 5_666
N2 Rb4 C2 89.46(10) 2_655 6_565
N2 Rb4 C2 89.46(10) . 5_666
O2 Rb4 N2 68.54(11) 6_565 .
O2 Rb4 N2 68.54(11) 5_666 2_655
O2 Rb4 N2 84.65(11) 5_666 .
O2 Rb4 N2 84.65(11) 6_565 2_655
O2 Rb4 O2 76.71(14) 6_565 5_666
O2 Rb4 N3 128.29(10) 6_565 .
O2 Rb4 N3 128.29(10) 5_666 2_655
O2 Rb4 N3 121.36(10) 6_565 2_655
O2 Rb4 N3 121.36(10) 5_666 .
O2 Rb4 N8 60.25(10) 6_565 2_655
O2 Rb4 N8 107.76(11) 6_565 .
O2 Rb4 N8 60.25(10) 5_666 .
O2 Rb4 N8 107.76(11) 5_666 2_655
O2 Rb4 C2 11.28(9) 6_565 6_565
O2 Rb4 C2 87.96(10) 6_565 5_666
O2 Rb4 C2 87.96(10) 5_666 6_565
O2 Rb4 C2 11.28(9) 5_666 5_666
N3 Rb4 N2 66.14(11) . .
N3 Rb4 N2 146.09(11) 2_655 .
N3 Rb4 N2 146.09(11) . 2_655
N3 Rb4 N3 86.74(16) 2_655 .
N3 Rb4 N8 130.87(11) . 2_655
N3 Rb4 N8 61.50(10) 2_655 2_655
N3 Rb4 N8 61.50(10) . .
N3 Rb4 N8 130.87(11) 2_655 .
N3 Rb4 C2 114.81(10) . 5_666
N3 Rb4 C2 121.50(9) 2_655 5_666
N3 Rb4 C2 114.81(10) 2_655 6_565
N3 Rb4 C2 121.50(9) . 6_565
N8 Rb4 N8 166.00(15) . 2_655
O1 Rb4 N2 81.98(10) 2_655 .
O1 Rb4 N2 108.02(10) 2_655 2_655
O1 Rb4 N2 108.03(10) . .
O1 Rb4 N2 81.98(10) . 2_655
O1 Rb4 O2 145.23(11) 2_655 5_666
O1 Rb4 O2 68.53(10) . 5_666
O1 Rb4 O2 145.23(11) . 6_565
O1 Rb4 O2 68.53(10) 2_655 6_565
O1 Rb4 N3 81.65(10) . 2_655
O1 Rb4 N3 81.66(10) 2_655 .
O1 Rb4 N3 73.92(10) 2_655 2_655
O1 Rb4 N3 73.92(10) . .
O1 Rb4 N8 129.91(9) . 2_655
O1 Rb4 N8 55.20(10) . .
O1 Rb4 N8 129.91(9) 2_655 .
O1 Rb4 N8 55.19(10) 2_655 2_655
O1 Rb4 O1 146.24(16) . 2_655
O1 Rb4 C2 156.49(10) . 6_565
O1 Rb4 C2 57.27(10) 2_655 6_565
O1 Rb4 C2 57.27(10) . 5_666
O1 Rb4 C2 156.49(10) 2_655 5_666
C2 Rb4 N8 55.93(9) 5_666 .
C2 Rb4 N8 113.72(10) 5_666 2_655
C2 Rb4 N8 113.72(10) 6_565 .
C2 Rb4 N8 55.93(9) 6_565 2_655
C2 Rb4 C2 99.22(13) 6_565 5_666
Rb2 K4A Rb2 132.2(6) . 1_545
Rb2 K4A Rb2 167.2(5) . 2_645
Rb2 K4A Rb2 170.5(6) 2_655 1_545
Rb2 K4A Rb2 136.7(6) 2_655 2_645
Rb2 K4A Rb2 52.82(15) 2_655 .
Rb2 K4A Rb2 36.91(7) 2_645 1_545
N2 K4A Rb2 82.2(3) 2_655 2_645
N2 K4A Rb2 121.9(5) 2_655 2_655
N2 K4A Rb2 67.0(3) 2_655 1_545
N2 K4A Rb2 99.2(6) 2_655 .
N2 K4A N3 147.1(9) 2_655 .
O2 K4A Rb2 169.4(9) 6_565 .
O2 K4A Rb2 18.6(3) 6_565 2_645
O2 K4A Rb2 57.2(3) 5_666 2_645
O2 K4A Rb2 118.4(8) 6_565 2_655
O2 K4A Rb2 158.7(6) 5_666 2_655
O2 K4A Rb2 55.5(3) 6_565 1_545
O2 K4A Rb2 111.0(7) 5_666 .
O2 K4A Rb2 21.6(2) 5_666 1_545
O2 K4A N2 70.7(5) 5_666 2_655
O2 K4A N2 90.8(5) 6_565 2_655
O2 K4A O2 75.7(3) 6_565 5_666
O2 K4A N3 121.7(9) 6_565 .
O2 K4A N3 110.2(6) 5_666 .
O2 K4A O1 139.6(7) 6_565 .
O2 K4A O1 64.8(5) 5_666 .
N3 K4A Rb2 50.5(3) 2_655 2_655
N3 K4A Rb2 142.7(6) 2_655 2_645
N3 K4A Rb2 138.9(7) 2_655 1_545
N3 K4A Rb2 48.1(3) 2_655 .
N3 K4A Rb2 49.3(2) . 2_655
N3 K4A Rb2 127.2(6) . 2_645
N3 K4A Rb2 125.6(5) . 1_545
N3 K4A Rb2 48.8(2) . .
N3 K4A N2 72.5(6) 2_655 2_655
N3 K4A O2 132.7(11) 2_655 5_666
N3 K4A O2 133.5(8) 2_655 6_565
N3 K4A N3 86.2(4) 2_655 .
N3 K4A O1 82.8(6) 2_655 .
O1 K4A Rb2 47.5(3) 2_655 2_655
O1 K4A Rb2 126.8(5) 2_655 1_545
O1 K4A Rb2 46.3(2) . .
O1 K4A Rb2 89.9(5) 2_655 2_645
O1 K4A Rb2 121.8(4) . 2_645
O1 K4A Rb2 100.3(4) 2_655 .
O1 K4A Rb2 97.8(4) . 2_655
O1 K4A Rb2 86.0(4) . 1_545
O1 K4A N2 83.9(8) . 2_655
O1 K4A N2 119.6(7) 2_655 2_655
O1 K4A O2 145.3(8) 2_655 5_666
O1 K4A O2 71.3(7) 2_655 6_565
O1 K4A N3 79.3(6) 2_655 .
O1 K4A N3 79.8(5) 2_655 2_655
O1 K4A N3 68.4(4) . .
O1 K4A O1 144.1(6) 2_655 .
K4A K4A Rb2 92.4(14) 2_655 2_645
K4A K4A Rb2 81.0(14) 2_655 1_545
K4A K4A Rb2 77(2) 2_655 .
K4A K4A Rb2 93(2) 2_655 2_655
K4A K4A N2 133(5) 2_655 2_655
K4A K4A O2 68(3) 2_655 5_666
K4A K4A O2 98(3) 2_655 6_565
K4A K4A N3 124.9(16) 2_655 2_655
K4A K4A N3 44.6(13) 2_655 .
K4A K4A O1 107(5) 2_655 2_655
K4A K4A O1 60(4) 2_655 .

loop_
_geom_bond_atom_site_label_1
_geom_bond_atom_site_label_2
_geom_bond_distance
_geom_bond_site_symmetry_2
Rb1 Ni1 3.7079(9) .
Rb1 Ni1 3.9887(9) 5_666
Rb1 Si2 3.8338(14) 1_545
Rb1 Si4 3.6312(14) .
Rb1 Si7 3.9366(14) .
Rb1 Si8 4.0366(15) .
Rb1 Si9 3.7494(15) 1_545
Rb1 N2 3.116(4) 6_566
Rb1 O2 3.853(4) .
Rb1 O1 3.241(4) 5_666
Rb1 N1 3.322(4) .
Rb1 C1 3.230(4) 5_666
Rb2 Si7 3.5962(15) 5_676
Rb2 Si6 3.5971(15) 5_676
Rb2 Si3 3.4674(13) .
Rb2 Si9 3.5273(17) 5_676
Rb2 O2 3.702(4) 5_676
Rb2 N3 3.406(4) .
Rb2 N3 3.367(4) 2_655
Rb2 O1 3.263(4) .
Rb2 N4 3.090(4) .
Rb2 N4 3.157(4) 2_655
Rb2 C1 3.376(4) .
Rb2 C2 3.585(4) 5_676
Rb3 Rb5 4.088(4) 4
Rb3 Si5 3.7988(13) 6_575
Rb3 Si1 3.7609(13) .
Rb3 Si8 3.6490(13) 6_575
Rb3 Si3 4.0429(18) .
Rb3 Si9 3.7251(14) 6_575
Rb3 N5 2.935(5) .
Rb3 N3 3.692(4) .
Rb3 N7 3.227(5) 4
Rb3 N6 3.000(4) .
Rb3 N4 3.889(4) 2_655
Rb3 N1 4.041(4) 4
Rb5 Rb3 4.088(4) 4_545
Rb5 Rb5 0.551(3) 7_566
Rb5 Si5 3.639(4) .
Rb5 Si5 3.619(4) 7_566
Rb5 Si4 4.049(3) .
Rb5 Si8 3.988(3) 7_566
Rb5 Si8 3.744(4) .
Rb5 N7 3.222(6) 7_566
Rb5 N7 3.234(6) .
Rb5 N6 4.070(5) 4_545
Rb5 N1 3.258(5) .
Rb5 N1 3.762(5) 7_566
Ni1 Rb1 3.9887(9) 5_666
Ni1 Rb2 3.9399(9) 5_676
Ni1 Si7 2.3045(12) .
Ni1 Si6 2.3052(12) 5_676
Ni1 C1 1.738(4) .
Ni1 C2 1.746(4) .
Ni1 Rb4 5.4595(13) 5_666
Si2 Rb1 3.8339(14) 1_565
Si2 Rb2 5.455(2) 5_676
Si2 Si5 2.6007(16) .
Si2 Si1 2.4432(17) .
Si2 Si6 2.4122(16) .
Si2 Si3 2.6612(17) .
Si2 Si9 2.4652(16) .
Si5 Rb1 5.4464(15) 1_565
Si5 Rb2 5.534(2) 5_676
Si5 Rb3 3.7989(13) 6_576
Si5 Rb5 3.619(4) 7_566
Si5 Si4 2.8029(17) .
Si5 Si1 2.4417(15) .
Si5 Si8 2.4176(17) .
Si5 Si9 2.3845(17) .
Si4 Rb5 4.379(3) 7_566
Si4 Si1 2.4400(17) .
Si4 Si7 2.4376(17) .
Si4 Si8 2.4482(16) .
Si4 Si3 2.5246(16) .
Si1 Rb5 5.035(4) 7_566
Si1 Si3 2.4158(16) .
Si7 Rb2 3.5961(15) 5_676
Si7 Si6 2.3906(16) .
Si7 Si8 2.4312(15) .
Si7 Si3 2.4802(16) .
Si6 Rb1 4.0887(14) 1_565
Si6 Rb2 3.5971(15) 5_676
Si6 Ni1 2.3052(12) 5_676
Si6 Si3 2.4577(16) .
Si6 Si9 2.4458(15) .
Si8 Rb2 3.8988(17) 5_676
Si8 Rb3 3.6491(13) 6_576
Si8 Rb5 3.988(3) 7_566
Si8 Si9 2.4913(18) .
Si3 Rb2 5.552(2) 5_676
Si9 Rb1 3.7493(15) 1_565
Si9 Rb2 3.5272(17) 5_676
Si9 Rb3 3.7254(14) 6_576
Si9 Rb5 5.482(4) 7_566
N2 Rb1 3.116(4) 6_565
N2 Rb5 4.648(5) 6_565
N2 Rb5 5.073(5) 4_545
N2 Rb4 3.300(4) .
N2 K4A 3.04(3) 2_655
O2 Rb2 3.702(4) 5_676
O2 C2 1.159(5) .
O2 Rb4 2.855(4) 5_666
O2 K4A 2.79(2) 6_566
O2 K4A 2.98(2) 5_666
N3 Rb1 4.911(4) 6_565
N3 Rb2 3.367(4) 2_655
N3 Rb4 3.007(4) .
N3 K4A 3.246(19) .
N3 K4A 2.776(17) 2_655
N8 Rb4 3.853(4) .
O1 Rb1 3.241(4) 5_666
O1 C1 1.167(5) .
O1 Rb4 2.832(3) .
O1 K4A 2.70(3) 2_655
O1 K4A 2.99(3) .
N7 Rb3 3.227(5) 4_545
N7 Rb5 3.222(6) 7_566
N6 Rb1 4.054(4) 4
N6 Rb5 4.490(5) 6_575
N6 Rb5 4.070(5) 4
N4 Rb2 3.157(4) 2_655
N4 Rb3 3.889(4) 2_655
N4 Rb4 4.632(4) 1_565
N1 Rb3 4.508(5) 6_566
N1 Rb3 4.041(4) 4_545
N1 Rb5 3.762(5) 7_566
C1 Rb1 3.230(4) 5_666
C1 Rb4 3.999(4) .
C2 Rb1 4.616(4) 5_666
C2 Rb2 3.585(4) 5_676
C2 Rb4 3.815(4) 5_666
Rb4 N2 3.300(4) 2_655
Rb4 O2 2.855(4) 5_666
Rb4 O2 2.855(4) 6_565
Rb4 N3 3.007(4) 2_655
Rb4 N8 3.853(4) 2_655
Rb4 O1 2.832(3) 2_655
Rb4 C2 3.815(4) 6_565
Rb4 C2 3.815(4) 5_666
K4A Rb2 6.308(15) 1_545
K4A Rb2 4.412(17) 2_655
K4A Rb2 6.236(15) 2_645
K4A N2 3.04(3) 2_655
K4A O2 2.79(2) 6_565
K4A O2 2.98(2) 5_666
K4A N3 2.776(17) 2_655
K4A O1 2.70(3) 2_655
K4A K4A 0.73(4) 2_655

loop_
_geom_torsion_atom_site_label_1
_geom_torsion_atom_site_label_2
_geom_torsion_atom_site_label_3
_geom_torsion_atom_site_label_4
_geom_torsion
_geom_torsion_site_symmetry_1
_geom_torsion_site_symmetry_4
Rb1 Ni1 C1 Rb1 -107.73(11) . 5_666
Rb1 Ni1 C1 Rb2 -114.33(16) 5_666 .
Rb1 Ni1 C1 Rb2 137.94(10) . .
Rb1 Ni1 C2 Rb1 95.88(6) . 5_666
Rb1 Ni1 C2 Rb2 -124.78(10) . 5_676
Rb1 Ni1 C2 Rb2 139.34(5) 5_666 5_676
Rb1 O2 C2 Rb1 -98.9(3) . 5_666
Rb1 O2 C2 Rb2 124.20(14) . 5_676
Rb1 O1 C1 Rb1 108.2(2) . 5_666
Rb1 O1 C1 Rb2 -135.45(19) . .
Rb1 O1 C1 Rb2 116.39(8) 5_666 .
Rb2 Ni1 C1 Rb1 128.1(3) 5_676 5_666
Rb2 Ni1 C1 Rb1 114.33(16) . 5_666
Rb2 Ni1 C1 Rb2 13.7(4) 5_676 .
Rb2 Ni1 C2 Rb1 -116.7(5) . 5_666
Rb2 Ni1 C2 Rb1 -139.34(5) 5_676 5_666
Rb2 Ni1 C2 Rb2 22.6(5) . 5_676
Rb2 Ni1 C2 Rb4 -164.32(16) . 5_666
Rb2 Ni1 C2 Rb4 173.0(5) 5_676 5_666
Rb2 O2 C2 Rb1 136.9(3) 5_676 5_666
Rb2 O2 C2 Rb4 -173.4(4) 5_676 5_666
Rb2 O1 C1 Rb1 -116.39(8) . 5_666
Rb2 O1 C1 Rb4 55(14) . .
Si7 Ni1 C1 Rb1 176.40(8) . 5_666
Si7 Ni1 C1 Rb2 62.07(10) . .
Si7 Ni1 C2 Rb1 167.28(7) . 5_666
Si7 Ni1 C2 Rb2 -53.38(9) . 5_676
Si7 Ni1 C2 Rb4 119.7(4) . 5_666
Si6 Ni1 C1 Rb1 63.66(12) 5_676 5_666
Si6 Ni1 C1 Rb2 -50.67(10) 5_676 .
Si6 Ni1 C2 Rb1 -77.79(5) 5_676 5_666
Si6 Ni1 C2 Rb2 61.55(9) 5_676 5_676
Si6 Ni1 C2 Rb4 -125.4(4) 5_676 5_666
C1 Ni1 C2 Rb1 43.9(2) . 5_666
C1 Ni1 C2 Rb2 -176.7(2) . 5_676
C1 Ni1 C2 Rb4 -3.7(6) . 5_666
C2 Ni1 C1 Rb1 -59.9(3) . 5_666
C2 Ni1 C1 Rb2 -174.24(19) . .
Rb4 Ni1 C1 Rb2 -175.436(17) 5_666 .
Rb4 Ni1 C2 Rb2 -173.0(5) 5_666 5_676
Rb4 O2 C2 Rb2 173.4(4) 5_666 5_676
K4A O2 C2 Rb2 -176.4(8) 6_566 5_676
K4A O2 C2 Rb2 163.1(8) 5_666 5_676
